data_4318178
loop_
_publ_author_name
'Nadia C. M\"osch-Zanetti'
'Sinje K\"opke'
'Regine Herbst-Irmer'
'Manuel Hewitt'

_publ_section_title
;
 Unsymmetrical Tren-Based Ligands: Synthesis and Reactivity of Rhenium
 Complexes
;
_journal_name_full 'Inorganic Chemistry'
_journal_page_first 3513
_journal_page_last 3520
_journal_paper_doi 10.1021/ic025572u
_journal_volume 41
_journal_year 2002
_chemical_formula_sum 'C27 H18 Cl F15 N5 O Re'
_chemical_formula_weight 935.11
_chemical_name_systematic
;
?
;
_space_group_IT_number 2
_symmetry_cell_setting triclinic
_symmetry_space_group_name_Hall '-P 1'
_symmetry_space_group_name_H-M 'P -1'
_atom_sites_solution_hydrogens geom
_atom_sites_solution_primary direct
_atom_sites_solution_secondary difmap
_audit_creation_method SHELXL-97
_cell_angle_alpha 72.20(3)
_cell_angle_beta 74.91(3)
_cell_angle_gamma 89.59(3)
_cell_formula_units_Z 2
_cell_length_a 7.912(2)
_cell_length_b 14.281(3)
_cell_length_c 14.801(3)
_cell_measurement_reflns_used 8192
_cell_measurement_temperature 133(2)
_cell_measurement_theta_max 28.28
_cell_measurement_theta_min 2.44
_cell_volume 1532.6(7)
_computing_cell_refinement 'Siemens SAINT (V. 6.08b, BRUKER 1999)'
_computing_data_collection 'Siemens SMART (V.5.050, Siemens 1998)'
_computing_data_reduction 'Siemens SAINT (V. 6.08b, BRUKER 1999)'
_computing_molecular_graphics 'Bruker AXS SHELXTL (V. 5.10)'
_computing_publication_material 'SHELXL-97 (Sheldrick, 1997)'
_computing_structure_refinement 'SHELXL-97 (Sheldrick, 1997)'
_computing_structure_solution 'SHELXS-97 (Sheldrick, 1990)'
_diffrn_ambient_temperature 133(2)
_diffrn_detector_area_resol_mean '8.192 pixels/mm'
_diffrn_measured_fraction_theta_full 0.995
_diffrn_measured_fraction_theta_max 0.995
_diffrn_measurement_device_type 'STOE-Siemens-Huber four circle diffractometer'
_diffrn_measurement_method 'phi and omega scans'
_diffrn_radiation_monochromator graphite
_diffrn_radiation_source 'fine-focus sealed tube'
_diffrn_radiation_type MoK\a
_diffrn_radiation_wavelength 0.71073
_diffrn_reflns_av_R_equivalents 0.0239
_diffrn_reflns_av_sigmaI/netI 0.0193
_diffrn_reflns_limit_h_max 10
_diffrn_reflns_limit_h_min -10
_diffrn_reflns_limit_k_max 19
_diffrn_reflns_limit_k_min -17
_diffrn_reflns_limit_l_max 19
_diffrn_reflns_limit_l_min 0
_diffrn_reflns_number 11982
_diffrn_reflns_theta_full 28.28
_diffrn_reflns_theta_max 28.28
_diffrn_reflns_theta_min 2.44
_diffrn_standards_decay_% 0
_diffrn_standards_interval_count 0
_diffrn_standards_interval_time 0
_diffrn_standards_number 0
_exptl_absorpt_coefficient_mu 4.176
_exptl_absorpt_correction_T_max 0.6802
_exptl_absorpt_correction_T_min 0.4889
_exptl_absorpt_correction_type semiempirical
_exptl_crystal_colour green
_exptl_crystal_density_diffrn 2.026
_exptl_crystal_density_method 'not measured'
_exptl_crystal_description blocks
_exptl_crystal_F_000 900
_exptl_crystal_size_max 0.20
_exptl_crystal_size_mid 0.20
_exptl_crystal_size_min 0.10
_refine_diff_density_max 0.497
_refine_diff_density_min -0.595
_refine_diff_density_rms 0.091
_refine_ls_extinction_coef 0.00208(19)
_refine_ls_extinction_expression Fc^*^=kFc[1+0.001xFc^2^\l^3^/sin(2\q)]^-1/4^
_refine_ls_extinction_method SHELXL
_refine_ls_goodness_of_fit_ref 1.061
_refine_ls_hydrogen_treatment mixed
_refine_ls_matrix_type full
_refine_ls_number_parameters 457
_refine_ls_number_reflns 7583
_refine_ls_number_restraints 1
_refine_ls_restrained_S_all 1.061
_refine_ls_R_factor_all 0.0204
_refine_ls_R_factor_gt 0.0189
_refine_ls_shift/su_max 0.005
_refine_ls_shift/su_mean 0.000
_refine_ls_structure_factor_coef Fsqd
_refine_ls_weighting_details 'calc w=1/[\s^2^(Fo^2^)+(0.0290P)^2^+0.8761P] where P=(Fo^2^+2Fc^2^)/3'
_refine_ls_weighting_scheme calc
_refine_ls_wR_factor_gt 0.0474
_refine_ls_wR_factor_ref 0.0482
_reflns_number_gt 7266
_reflns_number_total 7583
_reflns_threshold_expression >2sigma(I)
_cod_data_source_file ic025572u_s1_1.cif
_cod_data_source_block ast
_cod_original_cell_volume 1532.6(6)
_cod_database_code 4318178

loop_
_symmetry_equiv_pos_as_xyz
'x, y, z'
'-x, -y, -z'

loop_
_atom_site_label
_atom_site_type_symbol
_atom_site_fract_x
_atom_site_fract_y
_atom_site_fract_z
_atom_site_U_iso_or_equiv
_atom_site_adp_type
_atom_site_occupancy
_atom_site_symmetry_multiplicity
_atom_site_calc_flag
_atom_site_refinement_flags
_atom_site_disorder_assembly
_atom_site_disorder_group
Re1 Re 0.338382(9) 0.355475(5) 0.696174(5) 0.01431(4) Uani 1 1 d . . .
Cl1 Cl 0.06552(6) 0.39072(4) 0.78445(4) 0.02207(10) Uani 1 1 d . . .
O1 O 0.3311(2) 0.40479(12) 0.57736(12) 0.0216(3) Uani 1 1 d . . .
N4 N 0.5938(2) 0.30053(13) 0.66817(13) 0.0158(3) Uani 1 1 d . . .
N1 N 0.4556(2) 0.42871(13) 0.75771(13) 0.0174(3) Uani 1 1 d . . .
N2 N 0.2780(2) 0.21500(13) 0.76285(13) 0.0184(3) Uani 1 1 d . . .
C5 C 0.7103(3) 0.36307(16) 0.56954(15) 0.0187(4) Uani 1 1 d . . .
H5A H 0.7115 0.4329 0.5680 0.022 Uiso 1 1 calc R . .
H5B H 0.6583 0.3581 0.5170 0.022 Uiso 1 1 calc R . .
C6 C 0.8991(3) 0.33463(16) 0.54656(16) 0.0210(4) Uani 1 1 d . . .
H6A H 0.8998 0.2632 0.5549 0.025 Uiso 1 1 calc R . .
H6B H 0.9584 0.3483 0.5929 0.025 Uiso 1 1 calc R . .
C7 C 0.9978(3) 0.39352(18) 0.44070(16) 0.0229(4) Uani 1 1 d . . .
H7A H 0.9392 0.3784 0.3947 0.027 Uiso 1 1 calc R . .
H7B H 0.9926 0.4649 0.4322 0.027 Uiso 1 1 calc R . .
N3 N 1.1824(2) 0.37086(15) 0.41567(14) 0.0210(4) Uani 1 1 d D . .
H3 H 1.224(4) 0.368(2) 0.4620(17) 0.024(7) Uiso 1 1 d D . .
C30 C 1.2288(3) 0.29667(16) 0.37262(16) 0.0208(4) Uani 1 1 d . . .
C31 C 1.3217(3) 0.21819(19) 0.41272(19) 0.0283(5) Uani 1 1 d . . .
C32 C 1.3770(4) 0.1472(2) 0.3679(3) 0.0413(7) Uani 1 1 d . . .
C33 C 1.3392(4) 0.1510(2) 0.2820(3) 0.0472(8) Uani 1 1 d . . .
C34 C 1.2471(4) 0.2263(2) 0.2400(2) 0.0409(7) Uani 1 1 d . . .
C35 C 1.1943(3) 0.29865(19) 0.28430(18) 0.0287(5) Uani 1 1 d . . .
F31 F 1.3574(2) 0.21141(13) 0.49895(14) 0.0406(4) Uani 1 1 d . . .
F32 F 1.4661(3) 0.07354(15) 0.4108(2) 0.0630(6) Uani 1 1 d . . .
F33 F 1.3906(4) 0.08065(18) 0.2395(2) 0.0774(8) Uani 1 1 d . . .
F34 F 1.2089(3) 0.23240(18) 0.15518(15) 0.0662(6) Uani 1 1 d . . .
F35 F 1.1096(2) 0.37315(13) 0.23935(11) 0.0390(4) Uani 1 1 d . . .
C10 C 0.3826(3) 0.49668(15) 0.80650(16) 0.0184(4) Uani 1 1 d . . .
C11 C 0.3391(3) 0.58891(16) 0.75481(17) 0.0216(4) Uani 1 1 d . . .
C12 C 0.2678(3) 0.65644(18) 0.8016(2) 0.0301(5) Uani 1 1 d . . .
C13 C 0.2396(4) 0.6331(2) 0.9025(2) 0.0361(6) Uani 1 1 d . . .
C14 C 0.2808(4) 0.5427(2) 0.95571(19) 0.0326(5) Uani 1 1 d . . .
C15 C 0.3506(3) 0.47619(17) 0.90769(17) 0.0242(4) Uani 1 1 d . . .
F11 F 0.3659(2) 0.61384(11) 0.65653(10) 0.0290(3) Uani 1 1 d . . .
F12 F 0.2283(2) 0.74448(12) 0.74879(14) 0.0451(4) Uani 1 1 d . . .
F13 F 0.1734(3) 0.69851(15) 0.94823(16) 0.0599(6) Uani 1 1 d . . .
F14 F 0.2524(3) 0.51954(14) 1.05365(12) 0.0498(5) Uani 1 1 d . . .
F15 F 0.3864(2) 0.38818(11) 0.96237(11) 0.0335(3) Uani 1 1 d . . .
C20 C 0.1269(3) 0.17074(15) 0.84160(16) 0.0194(4) Uani 1 1 d . . .
C21 C 0.1202(3) 0.16175(17) 0.93899(18) 0.0265(5) Uani 1 1 d . . .
C22 C -0.0281(4) 0.12143(18) 1.01585(18) 0.0310(5) Uani 1 1 d . . .
C23 C -0.1740(3) 0.08909(18) 0.9958(2) 0.0330(6) Uani 1 1 d . . .
C24 C -0.1697(3) 0.09366(17) 0.9010(2) 0.0305(5) Uani 1 1 d . . .
C25 C -0.0198(3) 0.13456(16) 0.82484(18) 0.0229(4) Uani 1 1 d . . .
F21 F 0.2607(2) 0.19326(13) 0.95956(12) 0.0399(4) Uani 1 1 d . . .
F22 F -0.0304(3) 0.11225(13) 1.10891(12) 0.0467(5) Uani 1 1 d . . .
F23 F -0.3191(2) 0.05170(13) 1.06969(14) 0.0518(5) Uani 1 1 d . . .
F24 F -0.3094(2) 0.05929(14) 0.88224(15) 0.0503(5) Uani 1 1 d . . .
F25 F -0.02026(19) 0.13968(11) 0.73282(11) 0.0308(3) Uani 1 1 d . . .
C1 C 0.6385(3) 0.40813(15) 0.76131(16) 0.0182(4) Uani 1 1 d . . .
H1A H 0.6559 0.4099 0.8246 0.022 Uiso 1 1 calc R . .
H1B H 0.7232 0.4579 0.7068 0.022 Uiso 1 1 calc R . .
C2 C 0.6647(3) 0.30627(15) 0.75118(15) 0.0172(4) Uani 1 1 d . . .
H2A H 0.7912 0.2949 0.7369 0.021 Uiso 1 1 calc R . .
H2B H 0.6019 0.2553 0.8133 0.021 Uiso 1 1 calc R . .
C3 C 0.4137(3) 0.14345(16) 0.75202(17) 0.0214(4) Uani 1 1 d . . .
H3A H 0.3658 0.0874 0.7377 0.026 Uiso 1 1 calc R . .
H3B H 0.4489 0.1173 0.8140 0.026 Uiso 1 1 calc R . .
C4 C 0.5716(3) 0.19632(16) 0.66806(16) 0.0198(4) Uani 1 1 d . . .
H4A H 0.6783 0.1621 0.6766 0.024 Uiso 1 1 calc R . .
H4B H 0.5535 0.1960 0.6044 0.024 Uiso 1 1 calc R . .
C91 C 1.1280(4) -0.0770(2) 0.5629(2) 0.0403(6) Uani 1 1 d . . .
N90 N 1.1329(4) -0.1134(2) 0.5040(2) 0.0562(8) Uani 1 1 d . . .
C92 C 1.1200(5) -0.0289(3) 0.6375(2) 0.0461(7) Uani 1 1 d . . .
H92A H 1.0185 0.0108 0.6415 0.069 Uiso 1 1 calc R . .
H92B H 1.2278 0.0138 0.6195 0.069 Uiso 1 1 calc R . .
H92C H 1.1084 -0.0791 0.7015 0.069 Uiso 1 1 calc R . .

loop_
_atom_site_aniso_label
_atom_site_aniso_U_11
_atom_site_aniso_U_22
_atom_site_aniso_U_33
_atom_site_aniso_U_23
_atom_site_aniso_U_13
_atom_site_aniso_U_12
Re1 0.01375(5) 0.01560(5) 0.01451(5) -0.00496(3) -0.00514(3) 0.00090(3)
Cl1 0.0149(2) 0.0233(2) 0.0287(3) -0.0103(2) -0.00445(19) 0.00277(18)
O1 0.0215(7) 0.0250(8) 0.0197(7) -0.0072(6) -0.0077(6) 0.0034(6)
N4 0.0153(8) 0.0167(8) 0.0153(8) -0.0056(6) -0.0035(6) 0.0011(6)
N1 0.0164(8) 0.0183(8) 0.0198(8) -0.0086(7) -0.0058(7) 0.0007(6)
N2 0.0158(8) 0.0175(8) 0.0211(9) -0.0062(7) -0.0034(7) -0.0008(7)
C5 0.0187(9) 0.0202(10) 0.0148(9) -0.0037(8) -0.0027(7) 0.0009(8)
C6 0.0171(9) 0.0232(10) 0.0189(10) -0.0047(8) -0.0007(8) 0.0008(8)
C7 0.0194(10) 0.0273(11) 0.0182(10) -0.0042(8) -0.0022(8) 0.0042(8)
N3 0.0177(8) 0.0274(9) 0.0189(9) -0.0091(7) -0.0046(7) 0.0004(7)
C30 0.0157(9) 0.0237(10) 0.0199(10) -0.0068(8) 0.0006(8) -0.0039(8)
C31 0.0221(11) 0.0303(12) 0.0319(13) -0.0085(10) -0.0081(9) 0.0013(9)
C32 0.0299(13) 0.0330(14) 0.0586(19) -0.0175(13) -0.0045(13) 0.0055(11)
C33 0.0439(17) 0.0415(16) 0.057(2) -0.0327(15) 0.0042(14) 0.0022(13)
C34 0.0458(16) 0.0500(17) 0.0307(14) -0.0231(13) -0.0040(12) -0.0044(13)
C35 0.0320(12) 0.0321(12) 0.0211(11) -0.0094(9) -0.0045(9) -0.0023(10)
F31 0.0436(9) 0.0407(9) 0.0449(10) -0.0100(8) -0.0289(8) 0.0095(7)
F32 0.0525(12) 0.0403(10) 0.1003(18) -0.0247(11) -0.0249(12) 0.0243(9)
F33 0.0870(17) 0.0638(14) 0.0946(19) -0.0610(14) -0.0043(14) 0.0159(13)
F34 0.0900(17) 0.0827(16) 0.0392(11) -0.0406(11) -0.0145(11) -0.0032(13)
F35 0.0507(10) 0.0433(9) 0.0241(8) -0.0069(7) -0.0163(7) 0.0038(8)
C10 0.0183(9) 0.0176(9) 0.0214(10) -0.0083(8) -0.0063(8) 0.0003(8)
C11 0.0217(10) 0.0207(10) 0.0229(11) -0.0053(8) -0.0085(8) -0.0002(8)
C12 0.0318(12) 0.0204(11) 0.0396(14) -0.0103(10) -0.0116(11) 0.0072(9)
C13 0.0407(15) 0.0298(13) 0.0425(15) -0.0229(12) -0.0059(12) 0.0077(11)
C14 0.0412(14) 0.0360(13) 0.0238(12) -0.0163(10) -0.0059(10) 0.0027(11)
C15 0.0300(11) 0.0222(10) 0.0205(11) -0.0069(8) -0.0068(9) 0.0037(9)
F11 0.0354(8) 0.0280(7) 0.0234(7) -0.0040(6) -0.0127(6) 0.0029(6)
F12 0.0540(11) 0.0235(7) 0.0575(11) -0.0107(7) -0.0177(9) 0.0166(7)
F13 0.0823(15) 0.0453(11) 0.0603(13) -0.0375(10) -0.0087(11) 0.0224(10)
F14 0.0724(13) 0.0539(11) 0.0239(8) -0.0215(8) -0.0034(8) 0.0072(10)
F15 0.0495(9) 0.0276(7) 0.0209(7) -0.0033(6) -0.0105(6) 0.0074(7)
C20 0.0183(9) 0.0150(9) 0.0223(10) -0.0050(8) -0.0021(8) 0.0003(7)
C21 0.0302(12) 0.0219(10) 0.0255(11) -0.0073(9) -0.0048(9) -0.0012(9)
C22 0.0400(14) 0.0226(11) 0.0220(11) -0.0046(9) 0.0030(10) 0.0047(10)
C23 0.0250(11) 0.0198(11) 0.0353(14) 0.0049(9) 0.0075(10) 0.0052(9)
C24 0.0173(10) 0.0193(10) 0.0451(15) 0.0017(10) -0.0058(10) -0.0006(8)
C25 0.0219(10) 0.0171(10) 0.0278(11) -0.0039(8) -0.0071(9) 0.0024(8)
F21 0.0483(10) 0.0459(9) 0.0284(8) -0.0126(7) -0.0140(7) -0.0119(8)
F22 0.0709(13) 0.0379(9) 0.0207(8) -0.0072(7) 0.0032(8) 0.0021(9)
F23 0.0319(8) 0.0397(9) 0.0496(11) 0.0110(8) 0.0168(8) 0.0029(7)
F24 0.0227(8) 0.0456(10) 0.0682(13) 0.0066(9) -0.0165(8) -0.0124(7)
F25 0.0313(7) 0.0309(7) 0.0342(8) -0.0090(6) -0.0169(6) -0.0014(6)
C1 0.0166(9) 0.0199(9) 0.0203(10) -0.0082(8) -0.0065(8) 0.0011(8)
C2 0.0156(9) 0.0201(9) 0.0171(9) -0.0059(8) -0.0063(7) 0.0011(7)
C3 0.0185(10) 0.0159(9) 0.0277(11) -0.0065(8) -0.0029(8) -0.0004(8)
C4 0.0193(10) 0.0183(9) 0.0229(10) -0.0092(8) -0.0044(8) 0.0011(8)
C91 0.0386(15) 0.0377(15) 0.0449(16) -0.0184(13) -0.0056(12) 0.0032(12)
N90 0.0556(18) 0.0587(18) 0.0626(19) -0.0382(16) -0.0075(15) 0.0041(14)
C92 0.0519(18) 0.0472(17) 0.0443(17) -0.0230(14) -0.0117(14) 0.0085(14)

loop_
_atom_type_symbol
_atom_type_description
_atom_type_scat_dispersion_real
_atom_type_scat_dispersion_imag
_atom_type_scat_source
C C 0.0033 0.0016 'International Tables Vol C Tables 4.2.6.8 and 6.1.1.4'
H H 0.0000 0.0000 'International Tables Vol C Tables 4.2.6.8 and 6.1.1.4'
N N 0.0061 0.0033 'International Tables Vol C Tables 4.2.6.8 and 6.1.1.4'
O O 0.0106 0.0060 'International Tables Vol C Tables 4.2.6.8 and 6.1.1.4'
Cl Cl 0.1484 0.1585 'International Tables Vol C Tables 4.2.6.8 and 6.1.1.4'
Re Re -1.0185 7.2310 'International Tables Vol C Tables 4.2.6.8 and 6.1.1.4'
F F 0.0171 0.0103 'International Tables Vol C Tables 4.2.6.8 and 6.1.1.4'

loop_
_geom_angle_atom_site_label_1
_geom_angle_atom_site_label_2
_geom_angle_atom_site_label_3
_geom_angle
_geom_angle_site_symmetry_1
_geom_angle_site_symmetry_3
_geom_angle_publ_flag
O1 Re1 N2 119.50(8) . . ?
O1 Re1 N1 121.17(8) . . ?
N2 Re1 N1 117.87(8) . . ?
O1 Re1 N4 98.13(8) . . ?
N2 Re1 N4 79.49(8) . . ?
N1 Re1 N4 80.21(7) . . ?
O1 Re1 Cl1 102.28(6) . . ?
N2 Re1 Cl1 90.33(7) . . ?
N1 Re1 Cl1 89.22(6) . . ?
N4 Re1 Cl1 159.59(5) . . ?
C4 N4 C2 112.02(16) . . ?
C4 N4 C5 109.81(16) . . ?
C2 N4 C5 111.11(16) . . ?
C4 N4 Re1 108.08(12) . . ?
C2 N4 Re1 105.10(12) . . ?
C5 N4 Re1 110.60(13) . . ?
C10 N1 C1 114.06(17) . . ?
C10 N1 Re1 127.36(14) . . ?
C1 N1 Re1 118.45(13) . . ?
C20 N2 C3 111.56(17) . . ?
C20 N2 Re1 126.64(15) . . ?
C3 N2 Re1 120.11(13) . . ?
N4 C5 C6 114.48(17) . . ?
C5 C6 C7 109.88(18) . . ?
N3 C7 C6 112.06(19) . . ?
C30 N3 C7 119.45(19) . . ?
C35 C30 N3 122.4(2) . . ?
C35 C30 C31 115.7(2) . . ?
N3 C30 C31 121.9(2) . . ?
F31 C31 C32 119.0(2) . . ?
F31 C31 C30 118.5(2) . . ?
C32 C31 C30 122.5(3) . . ?
F32 C32 C33 120.5(3) . . ?
F32 C32 C31 119.3(3) . . ?
C33 C32 C31 120.2(3) . . ?
F33 C33 C32 120.0(3) . . ?
F33 C33 C34 120.5(3) . . ?
C32 C33 C34 119.5(3) . . ?
F34 C34 C33 120.9(3) . . ?
F34 C34 C35 118.9(3) . . ?
C33 C34 C35 120.2(3) . . ?
F35 C35 C34 118.6(2) . . ?
F35 C35 C30 119.5(2) . . ?
C34 C35 C30 121.9(3) . . ?
C15 C10 C11 116.3(2) . . ?
C15 C10 N1 122.3(2) . . ?
C11 C10 N1 121.4(2) . . ?
F11 C11 C12 118.3(2) . . ?
F11 C11 C10 119.6(2) . . ?
C12 C11 C10 122.1(2) . . ?
F12 C12 C13 120.3(2) . . ?
F12 C12 C11 120.0(2) . . ?
C13 C12 C11 119.6(2) . . ?
F13 C13 C14 120.1(3) . . ?
F13 C13 C12 120.1(3) . . ?
C14 C13 C12 119.8(2) . . ?
F14 C14 C13 119.9(2) . . ?
F14 C14 C15 120.4(2) . . ?
C13 C14 C15 119.7(2) . . ?
F15 C15 C14 117.9(2) . . ?
F15 C15 C10 119.5(2) . . ?
C14 C15 C10 122.6(2) . . ?
C25 C20 C21 117.1(2) . . ?
C25 C20 N2 121.4(2) . . ?
C21 C20 N2 121.5(2) . . ?
F21 C21 C22 118.5(2) . . ?
F21 C21 C20 119.5(2) . . ?
C22 C21 C20 122.0(2) . . ?
F22 C22 C23 119.9(2) . . ?
F22 C22 C21 120.9(3) . . ?
C23 C22 C21 119.2(2) . . ?
F23 C23 C24 120.3(3) . . ?
F23 C23 C22 119.4(3) . . ?
C24 C23 C22 120.3(2) . . ?
F24 C24 C23 120.2(2) . . ?
F24 C24 C25 120.2(3) . . ?
C23 C24 C25 119.6(2) . . ?
F25 C25 C20 119.9(2) . . ?
F25 C25 C24 118.4(2) . . ?
C20 C25 C24 121.7(2) . . ?
N1 C1 C2 106.54(16) . . ?
N4 C2 C1 107.88(17) . . ?
N2 C3 C4 108.48(17) . . ?
N4 C4 C3 108.80(17) . . ?
N90 C91 C92 178.9(4) . . ?

loop_
_geom_bond_atom_site_label_1
_geom_bond_atom_site_label_2
_geom_bond_distance
_geom_bond_site_symmetry_2
_geom_bond_publ_flag
Re1 O1 1.6991(16) . ?
Re1 N2 1.9454(19) . ?
Re1 N1 1.9544(18) . ?
Re1 N4 2.1473(18) . ?
Re1 Cl1 2.3536(9) . ?
N4 C4 1.500(3) . ?
N4 C2 1.501(3) . ?
N4 C5 1.514(3) . ?
N1 C10 1.415(3) . ?
N1 C1 1.486(3) . ?
N2 C20 1.422(3) . ?
N2 C3 1.489(3) . ?
C5 C6 1.524(3) . ?
C6 C7 1.529(3) . ?
C7 N3 1.470(3) . ?
N3 C30 1.396(3) . ?
C30 C35 1.396(3) . ?
C30 C31 1.399(3) . ?
C31 F31 1.353(3) . ?
C31 C32 1.383(4) . ?
C32 F32 1.349(4) . ?
C32 C33 1.366(5) . ?
C33 F33 1.349(3) . ?
C33 C34 1.374(5) . ?
C34 F34 1.344(3) . ?
C34 C35 1.391(4) . ?
C35 F35 1.346(3) . ?
C10 C15 1.389(3) . ?
C10 C11 1.397(3) . ?
C11 F11 1.346(3) . ?
C11 C12 1.388(3) . ?
C12 F12 1.345(3) . ?
C12 C13 1.383(4) . ?
C13 F13 1.341(3) . ?
C13 C14 1.378(4) . ?
C14 F14 1.341(3) . ?
C14 C15 1.384(3) . ?
C15 F15 1.344(3) . ?
C20 C25 1.383(3) . ?
C20 C21 1.394(3) . ?
C21 F21 1.341(3) . ?
C21 C22 1.384(3) . ?
C22 F22 1.338(3) . ?
C22 C23 1.380(4) . ?
C23 F23 1.341(3) . ?
C23 C24 1.376(4) . ?
C24 F24 1.338(3) . ?
C24 C25 1.389(3) . ?
C25 F25 1.343(3) . ?
C1 C2 1.515(3) . ?
C3 C4 1.519(3) . ?
C91 N90 1.136(4) . ?
C91 C92 1.457(4) . ?

loop_
_geom_hbond_atom_site_label_D
_geom_hbond_atom_site_label_H
_geom_hbond_atom_site_label_A
_geom_hbond_distance_DH
_geom_hbond_distance_HA
_geom_hbond_distance_DA
_geom_hbond_angle_DHA
_geom_hbond_site_symmetry_A
N3 H3 O1 0.825(17) 2.286(19) 3.087(3) 164(3) 1_655

loop_
_geom_torsion_atom_site_label_1
_geom_torsion_atom_site_label_2
_geom_torsion_atom_site_label_3
_geom_torsion_atom_site_label_4
_geom_torsion
_geom_torsion_site_symmetry_1
_geom_torsion_site_symmetry_2
_geom_torsion_site_symmetry_3
_geom_torsion_site_symmetry_4
_geom_torsion_publ_flag
O1 Re1 N4 C4 -91.04(14) . . . . ?
N2 Re1 N4 C4 27.61(13) . . . . ?
N1 Re1 N4 C4 148.57(14) . . . . ?
Cl1 Re1 N4 C4 88.82(18) . . . . ?
O1 Re1 N4 C2 149.19(12) . . . . ?
N2 Re1 N4 C2 -92.16(13) . . . . ?
N1 Re1 N4 C2 28.80(12) . . . . ?
Cl1 Re1 N4 C2 -31.0(2) . . . . ?
O1 Re1 N4 C5 29.20(14) . . . . ?
N2 Re1 N4 C5 147.84(14) . . . . ?
N1 Re1 N4 C5 -91.20(14) . . . . ?
Cl1 Re1 N4 C5 -150.95(12) . . . . ?
O1 Re1 N1 C10 86.99(19) . . . . ?
N2 Re1 N1 C10 -106.88(18) . . . . ?
N4 Re1 N1 C10 -179.38(19) . . . . ?
Cl1 Re1 N1 C10 -16.91(17) . . . . ?
O1 Re1 N1 C1 -97.51(16) . . . . ?
N2 Re1 N1 C1 68.63(17) . . . . ?
N4 Re1 N1 C1 -3.88(14) . . . . ?
Cl1 Re1 N1 C1 158.59(14) . . . . ?
O1 Re1 N2 C20 -110.86(18) . . . . ?
N1 Re1 N2 C20 82.76(19) . . . . ?
N4 Re1 N2 C20 155.68(19) . . . . ?
Cl1 Re1 N2 C20 -6.53(18) . . . . ?
O1 Re1 N2 C3 85.28(17) . . . . ?
N1 Re1 N2 C3 -81.09(17) . . . . ?
N4 Re1 N2 C3 -8.18(16) . . . . ?
Cl1 Re1 N2 C3 -170.39(16) . . . . ?
C4 N4 C5 C6 -65.3(2) . . . . ?
C2 N4 C5 C6 59.2(2) . . . . ?
Re1 N4 C5 C6 175.49(14) . . . . ?
N4 C5 C6 C7 172.91(18) . . . . ?
C5 C6 C7 N3 178.37(18) . . . . ?
C6 C7 N3 C30 92.0(2) . . . . ?
C7 N3 C30 C35 57.6(3) . . . . ?
C7 N3 C30 C31 -125.9(2) . . . . ?
C35 C30 C31 F31 -179.2(2) . . . . ?
N3 C30 C31 F31 4.1(3) . . . . ?
C35 C30 C31 C32 0.3(4) . . . . ?
N3 C30 C31 C32 -176.3(2) . . . . ?
F31 C31 C32 F32 -0.5(4) . . . . ?
C30 C31 C32 F32 180.0(2) . . . . ?
F31 C31 C32 C33 178.5(3) . . . . ?
C30 C31 C32 C33 -1.0(4) . . . . ?
F32 C32 C33 F33 0.2(5) . . . . ?
C31 C32 C33 F33 -178.8(3) . . . . ?
F32 C32 C33 C34 179.5(3) . . . . ?
C31 C32 C33 C34 0.5(5) . . . . ?
F33 C33 C34 F34 -1.1(5) . . . . ?
C32 C33 C34 F34 179.6(3) . . . . ?
F33 C33 C34 C35 179.9(3) . . . . ?
C32 C33 C34 C35 0.6(5) . . . . ?
F34 C34 C35 F35 -1.2(4) . . . . ?
C33 C34 C35 F35 177.7(3) . . . . ?
F34 C34 C35 C30 179.7(2) . . . . ?
C33 C34 C35 C30 -1.3(4) . . . . ?
N3 C30 C35 F35 -1.6(3) . . . . ?
C31 C30 C35 F35 -178.2(2) . . . . ?
N3 C30 C35 C34 177.5(2) . . . . ?
C31 C30 C35 C34 0.8(4) . . . . ?
C1 N1 C10 C15 -65.2(3) . . . . ?
Re1 N1 C10 C15 110.5(2) . . . . ?
C1 N1 C10 C11 114.5(2) . . . . ?
Re1 N1 C10 C11 -69.8(3) . . . . ?
C15 C10 C11 F11 -179.8(2) . . . . ?
N1 C10 C11 F11 0.5(3) . . . . ?
C15 C10 C11 C12 -0.1(3) . . . . ?
N1 C10 C11 C12 -179.8(2) . . . . ?
F11 C11 C12 F12 -0.4(4) . . . . ?
C10 C11 C12 F12 179.9(2) . . . . ?
F11 C11 C12 C13 -179.7(2) . . . . ?
C10 C11 C12 C13 0.6(4) . . . . ?
F12 C12 C13 F13 -0.3(4) . . . . ?
C11 C12 C13 F13 178.9(3) . . . . ?
F12 C12 C13 C14 -179.9(3) . . . . ?
C11 C12 C13 C14 -0.7(4) . . . . ?
F13 C13 C14 F14 0.9(4) . . . . ?
C12 C13 C14 F14 -179.5(3) . . . . ?
F13 C13 C14 C15 -179.4(3) . . . . ?
C12 C13 C14 C15 0.2(4) . . . . ?
F14 C14 C15 F15 0.8(4) . . . . ?
C13 C14 C15 F15 -178.9(2) . . . . ?
F14 C14 C15 C10 -180.0(2) . . . . ?
C13 C14 C15 C10 0.3(4) . . . . ?
C11 C10 C15 F15 178.9(2) . . . . ?
N1 C10 C15 F15 -1.4(3) . . . . ?
C11 C10 C15 C14 -0.4(4) . . . . ?
N1 C10 C15 C14 179.4(2) . . . . ?
C3 N2 C20 C25 -96.9(2) . . . . ?
Re1 N2 C20 C25 98.0(2) . . . . ?
C3 N2 C20 C21 82.9(3) . . . . ?
Re1 N2 C20 C21 -82.1(3) . . . . ?
C25 C20 C21 F21 178.2(2) . . . . ?
N2 C20 C21 F21 -1.7(3) . . . . ?
C25 C20 C21 C22 -2.1(3) . . . . ?
N2 C20 C21 C22 178.1(2) . . . . ?
F21 C21 C22 F22 -1.3(4) . . . . ?
C20 C21 C22 F22 179.0(2) . . . . ?
F21 C21 C22 C23 179.7(2) . . . . ?
C20 C21 C22 C23 0.0(4) . . . . ?
F22 C22 C23 F23 2.2(4) . . . . ?
C21 C22 C23 F23 -178.7(2) . . . . ?
F22 C22 C23 C24 -176.7(2) . . . . ?
C21 C22 C23 C24 2.3(4) . . . . ?
F23 C23 C24 F24 -1.1(4) . . . . ?
C22 C23 C24 F24 177.8(2) . . . . ?
F23 C23 C24 C25 178.6(2) . . . . ?
C22 C23 C24 C25 -2.5(4) . . . . ?
C21 C20 C25 F25 -179.0(2) . . . . ?
N2 C20 C25 F25 0.9(3) . . . . ?
C21 C20 C25 C24 1.9(3) . . . . ?
N2 C20 C25 C24 -178.2(2) . . . . ?
F24 C24 C25 F25 0.9(3) . . . . ?
C23 C24 C25 F25 -178.8(2) . . . . ?
F24 C24 C25 C20 -180.0(2) . . . . ?
C23 C24 C25 C20 0.3(4) . . . . ?
C10 N1 C1 C2 154.16(17) . . . . ?
Re1 N1 C1 C2 -21.9(2) . . . . ?
C4 N4 C2 C1 -165.61(16) . . . . ?
C5 N4 C2 C1 71.2(2) . . . . ?
Re1 N4 C2 C1 -48.50(17) . . . . ?
N1 C1 C2 N4 46.1(2) . . . . ?
C20 N2 C3 C4 -179.02(18) . . . . ?
Re1 N2 C3 C4 -12.9(2) . . . . ?
C2 N4 C4 C3 73.6(2) . . . . ?
C5 N4 C4 C3 -162.45(17) . . . . ?
Re1 N4 C4 C3 -41.72(19) . . . . ?
N2 C3 C4 N4 35.6(2) . . . . ?
